data_7101115
loop_
_publ_author_name
'Evans, P. Andrew'
'Baum, Erich W.'
'Fazal, Aleem N.'
'Pink, Maren'

_publ_section_title
;
Diastereoselective metal-catalyzed [4+2+2] carbocyclization
reactions utilizing a rhodium(I) N-heterocyclic carbene (NHC)
complex:  the first example of a rhodium(I)-NHC-catalyzed
carbocyclization
;
_journal_issue 1
_journal_name_full 'Chemical Communications'
_journal_paper_doi 10.1039/b413438a
_journal_year 2005
_chemical_formula_moiety 'C29 H36 Cl N2 Rh'
_chemical_formula_sum 'C29 H36 Cl N2 Rh'
_chemical_formula_weight 550.96
_chemical_name_systematic
;
?
;
_space_group_IT_number 88
_symmetry_cell_setting tetragonal
_symmetry_space_group_name_Hall '-I 4ad'
_symmetry_space_group_name_H-M 'I 41/a :2'
_atom_sites_solution_hydrogens geom
_atom_sites_solution_primary direct
_atom_sites_solution_secondary difmap
_audit_creation_method SHELXL-97
_cell_angle_alpha 90.00
_cell_angle_beta 90.00
_cell_angle_gamma 90.00
_cell_formula_units_Z 16
_cell_length_a 32.464(2)
_cell_length_b 32.464
_cell_length_c 9.9286(7)
_cell_measurement_reflns_used 7032
_cell_measurement_temperature 113(2)
_cell_measurement_theta_max 30.1
_cell_measurement_theta_min 2.5
_cell_volume 10463.7(10)
_computing_cell_refinement 'SAINT (Bruker, 1999)'
_computing_data_collection 'SMART (Bruker, 1999)'
_computing_data_reduction 'SAINT (Bruker, 1999)'
_computing_molecular_graphics 'XTEL (local library)'
_computing_publication_material 'XCIF (Bruker, 1999), XTEL (local library)'
_computing_structure_refinement 'SHELXL-97 (Sheldrick, 1997)'
_computing_structure_solution 'SIR-92 (Alatomare et al., 1993)'
_diffrn_ambient_temperature 113(2)
_diffrn_detector 'CCD area detector'
_diffrn_detector_type 'Bruker SMART 6000'
_diffrn_measured_fraction_theta_full 0.999
_diffrn_measured_fraction_theta_max 0.999
_diffrn_measurement_details '0.30 degree frames measured for 15 seconds each'
_diffrn_measurement_device 'three-circle goniometer with fixed chi'
_diffrn_measurement_device_type 'Bruker Platform goniometer'
_diffrn_measurement_method \w-scans
_diffrn_radiation_monochromator graphite
_diffrn_radiation_source 'fine-focus sealed tube'
_diffrn_radiation_type MoK\a
_diffrn_radiation_wavelength 0.71073
_diffrn_reflns_av_R_equivalents 0.0422
_diffrn_reflns_av_sigmaI/netI 0.0312
_diffrn_reflns_limit_h_max 45
_diffrn_reflns_limit_h_min -41
_diffrn_reflns_limit_k_max 22
_diffrn_reflns_limit_k_min -45
_diffrn_reflns_limit_l_max 13
_diffrn_reflns_limit_l_min -13
_diffrn_reflns_number 40629
_diffrn_reflns_theta_full 30.08
_diffrn_reflns_theta_max 30.08
_diffrn_reflns_theta_min 2.14
_diffrn_standards_decay_% 0.0
_diffrn_standards_interval_time 256
_diffrn_standards_number 913
_exptl_absorpt_coefficient_mu 0.774
_exptl_absorpt_correction_T_max 0.9266
_exptl_absorpt_correction_T_min 0.8605
_exptl_absorpt_correction_type multiscans
_exptl_absorpt_process_details 'SADABS, R. Blessing (1995)'
_exptl_crystal_colour yellow
_exptl_crystal_density_diffrn 1.399
_exptl_crystal_density_method 'not measured'
_exptl_crystal_description block
_exptl_crystal_F_000 4576
_exptl_crystal_size_max 0.20
_exptl_crystal_size_mid 0.11
_exptl_crystal_size_min 0.10
_refine_diff_density_max 0.546
_refine_diff_density_min -0.259
_refine_diff_density_rms 0.074
_refine_ls_extinction_method none
_refine_ls_goodness_of_fit_ref 1.033
_refine_ls_hydrogen_treatment riding
_refine_ls_matrix_type full
_refine_ls_number_parameters 340
_refine_ls_number_reflns 7677
_refine_ls_number_restraints 0
_refine_ls_restrained_S_all 1.033
_refine_ls_R_factor_all 0.0385
_refine_ls_R_factor_gt 0.0276
_refine_ls_shift/su_max 0.003
_refine_ls_shift/su_mean 0.000
_refine_ls_structure_factor_coef Fsqd
_refine_ls_weighting_details 'calc w==1/[\s^2^(Fo^2^)+(0.0300P)^2^+11.9930P] where P==(Fo^2^+2Fc^2^)/3'
_refine_ls_weighting_scheme calc
_refine_ls_wR_factor_gt 0.0635
_refine_ls_wR_factor_ref 0.0690
_reflns_number_gt 6359
_reflns_number_total 7677
_reflns_threshold_expression >2sigma(I)
_cod_data_source_file b413438a.txt
_cod_original_sg_symbol_H-M I4(1)/a
_cod_database_code 7101115

loop_
_symmetry_equiv_pos_as_xyz
'x, y, z'
'-x+1/2, -y, z+1/2'
'-y+3/4, x+1/4, z+1/4'
'y+3/4, -x+3/4, z+3/4'
'x+1/2, y+1/2, z+1/2'
'-x+1, -y+1/2, z+1'
'-y+5/4, x+3/4, z+3/4'
'y+5/4, -x+5/4, z+5/4'
'-x, -y, -z'
'x-1/2, y, -z-1/2'
'y-3/4, -x-1/4, -z-1/4'
'-y-3/4, x-3/4, -z-3/4'
'-x+1/2, -y+1/2, -z+1/2'
'x, y+1/2, -z'
'y-1/4, -x+1/4, -z+1/4'
'-y-1/4, x-1/4, -z-1/4'

loop_
_atom_site_label
_atom_site_type_symbol
_atom_site_fract_x
_atom_site_fract_y
_atom_site_fract_z
_atom_site_U_iso_or_equiv
_atom_site_adp_type
_atom_site_occupancy
_atom_site_symmetry_multiplicity
_atom_site_calc_flag
_atom_site_refinement_flags
Rh1 Rh 0.647229(4) 0.337113(4) 0.678140(12) 0.01392(4) Uani 1 1 d .
Cl1 Cl 0.612203(13) 0.399113(13) 0.62232(4) 0.02114(9) Uani 1 1 d .
N1 N 0.72336(4) 0.36010(4) 0.51807(14) 0.0153(3) Uani 1 1 d .
N2 N 0.68229(4) 0.32819(4) 0.38539(14) 0.0154(3) Uani 1 1 d .
C1 C 0.68577(5) 0.34140(5) 0.51526(16) 0.0138(3) Uani 1 1 d .
C2 C 0.74305(5) 0.35825(6) 0.39346(17) 0.0201(3) Uani 1 1 d .
H2 H 0.7694 0.3690 0.3715 0.025(6) Uiso 1 1 calc R
C3 C 0.71713(6) 0.33820(6) 0.31069(18) 0.0211(3) Uani 1 1 d .
H3 H 0.7217 0.3320 0.2184 0.023(6) Uiso 1 1 calc R
C4 C 0.74172(5) 0.37627(5) 0.63966(17) 0.0167(3) Uani 1 1 d .
C5 C 0.76980(5) 0.35178(6) 0.70989(18) 0.0196(3) Uani 1 1 d .
C6 C 0.78328(6) 0.36588(6) 0.83516(19) 0.0255(4) Uani 1 1 d .
H6 H 0.8018 0.3494 0.8859 0.027(6) Uiso 1 1 calc R
C7 C 0.77037(6) 0.40345(7) 0.8878(2) 0.0289(4) Uani 1 1 d .
C8 C 0.74509(6) 0.42820(6) 0.8097(2) 0.0260(4) Uani 1 1 d .
H8 H 0.7373 0.4545 0.8429 0.036(7) Uiso 1 1 calc R
C9 C 0.73075(5) 0.41559(5) 0.68393(18) 0.0193(3) Uani 1 1 d .
C10 C 0.78679(6) 0.31227(6) 0.6532(2) 0.0245(4) Uani 1 1 d .
H10A H 0.7659 0.2992 0.5962 0.034(7) Uiso 1 1 calc R
H10B H 0.7941 0.2937 0.7272 0.043(7) Uiso 1 1 calc R
H10C H 0.8114 0.3183 0.5994 0.043(7) Uiso 1 1 calc R
C11 C 0.78399(8) 0.41757(9) 1.0260(2) 0.0443(6) Uani 1 1 d .
H11A H 0.7915 0.3936 1.0806 0.053(9) Uiso 1 1 calc R
H11B H 0.7614 0.4325 1.0697 0.110(15) Uiso 1 1 calc R
H11C H 0.8079 0.4358 1.0172 0.070(10) Uiso 1 1 calc R
C12 C 0.70581(6) 0.44445(6) 0.5984(2) 0.0250(4) Uani 1 1 d .
H12A H 0.6922 0.4648 0.6561 0.093(13) Uiso 1 1 calc R
H12B H 0.6850 0.4288 0.5486 0.046(8) Uiso 1 1 calc R
H12C H 0.7240 0.4586 0.5346 0.083(11) Uiso 1 1 calc R
C13 C 0.64945(5) 0.30257(5) 0.33440(15) 0.0150(3) Uani 1 1 d .
C14 C 0.65608(5) 0.26020(5) 0.32603(17) 0.0176(3) Uani 1 1 d .
C15 C 0.62394(6) 0.23584(6) 0.27759(18) 0.0219(4) Uani 1 1 d .
H15 H 0.6278 0.2069 0.2716 0.018(5) Uiso 1 1 calc R
C16 C 0.58660(6) 0.25258(6) 0.23790(17) 0.0209(4) Uani 1 1 d .
C17 C 0.58201(6) 0.29516(6) 0.24163(17) 0.0202(3) Uani 1 1 d .
H17 H 0.5568 0.3070 0.2119 0.029(6) Uiso 1 1 calc R
C18 C 0.61327(5) 0.32101(5) 0.28773(16) 0.0168(3) Uani 1 1 d .
C19 C 0.69648(6) 0.24039(6) 0.3634(2) 0.0273(4) Uani 1 1 d .
H19A H 0.6915 0.2124 0.3964 0.063(9) Uiso 1 1 calc R
H19B H 0.7099 0.2566 0.4340 0.059(9) Uiso 1 1 calc R
H19C H 0.7144 0.2393 0.2839 0.060(9) Uiso 1 1 calc R
C20 C 0.55245(7) 0.22496(7) 0.1892(2) 0.0302(4) Uani 1 1 d .
H20A H 0.5404 0.2365 0.1069 0.041(7) Uiso 1 1 calc R
H20B H 0.5312 0.2229 0.2588 0.059(9) Uiso 1 1 calc R
H20C H 0.5635 0.1975 0.1701 0.050(8) Uiso 1 1 calc R
C21 C 0.60906(6) 0.36694(6) 0.27854(19) 0.0223(4) Uani 1 1 d .
H21A H 0.5815 0.3739 0.2456 0.042(7) Uiso 1 1 calc R
H21B H 0.6298 0.3778 0.2162 0.040(7) Uiso 1 1 calc R
H21C H 0.6132 0.3791 0.3679 0.030(6) Uiso 1 1 calc R
C22 C 0.68411(6) 0.28974(6) 0.76189(18) 0.0204(3) Uani 1 1 d .
H22 H 0.7116 0.2866 0.7176 0.032(6) Uiso 1 1 calc R
C23 C 0.65123(6) 0.27280(5) 0.68776(18) 0.0200(3) Uani 1 1 d .
H23 H 0.6600 0.2598 0.6011 0.028(6) Uiso 1 1 calc R
C24 C 0.61256(6) 0.25418(6) 0.7469(2) 0.0263(4) Uani 1 1 d .
H24A H 0.6190 0.2264 0.7818 0.042(7) Uiso 1 1 calc R
H24B H 0.5918 0.2511 0.6746 0.027(6) Uiso 1 1 calc R
C25 C 0.59413(6) 0.28014(7) 0.8608(2) 0.0296(4) Uani 1 1 d .
H25A H 0.5643 0.2743 0.8679 0.036(7) Uiso 1 1 calc R
H25B H 0.6072 0.2722 0.9471 0.051(8) Uiso 1 1 calc R
C26 C 0.60040(6) 0.32570(6) 0.83734(18) 0.0245(4) Uani 1 1 d .
H26 H 0.5743 0.3417 0.8259 0.041(7) Uiso 1 1 calc R
C27 C 0.63291(6) 0.34840(7) 0.88842(18) 0.0250(4) Uani 1 1 d .
H27 H 0.6258 0.3777 0.9090 0.039(7) Uiso 1 1 calc R
C28 C 0.66843(7) 0.33164(7) 0.97074(19) 0.0302(4) Uani 1 1 d .
H28A H 0.6590 0.3271 1.0643 0.035(7) Uiso 1 1 calc R
H28B H 0.6907 0.3525 0.9734 0.028(6) Uiso 1 1 calc R
C29 C 0.68600(6) 0.29123(7) 0.91548(19) 0.0275(4) Uani 1 1 d .
H29A H 0.7150 0.2883 0.9449 0.040(7) Uiso 1 1 calc R
H29B H 0.6702 0.2678 0.9530 0.024(6) Uiso 1 1 calc R

loop_
_atom_site_aniso_label
_atom_site_aniso_U_11
_atom_site_aniso_U_22
_atom_site_aniso_U_33
_atom_site_aniso_U_23
_atom_site_aniso_U_13
_atom_site_aniso_U_12
Rh1 0.01479(7) 0.01554(7) 0.01143(6) -0.00043(4) 0.00123(4) 0.00104(5)
Cl1 0.0207(2) 0.01698(19) 0.0257(2) -0.00287(16) -0.00086(16) 0.00402(15)
N1 0.0148(6) 0.0171(7) 0.0142(6) -0.0002(5) -0.0007(5) -0.0009(5)
N2 0.0148(6) 0.0184(7) 0.0132(6) -0.0013(5) 0.0005(5) -0.0004(5)
C1 0.0145(7) 0.0129(7) 0.0140(7) 0.0004(6) -0.0014(6) 0.0017(6)
C2 0.0166(8) 0.0267(9) 0.0171(7) 0.0004(7) 0.0023(6) -0.0014(7)
C3 0.0186(8) 0.0289(9) 0.0158(7) 0.0004(7) 0.0034(6) -0.0022(7)
C4 0.0156(8) 0.0178(8) 0.0168(7) -0.0008(6) -0.0024(6) -0.0012(6)
C5 0.0155(8) 0.0196(8) 0.0235(8) 0.0001(7) -0.0021(6) -0.0002(6)
C6 0.0220(9) 0.0311(10) 0.0234(9) 0.0018(8) -0.0083(7) 0.0028(8)
C7 0.0249(10) 0.0381(11) 0.0237(9) -0.0078(8) -0.0076(8) -0.0012(8)
C8 0.0249(9) 0.0245(9) 0.0287(9) -0.0100(8) -0.0051(8) 0.0001(7)
C9 0.0162(8) 0.0188(8) 0.0230(8) -0.0011(7) -0.0018(7) -0.0005(6)
C10 0.0202(9) 0.0220(9) 0.0312(10) 0.0001(7) -0.0010(7) 0.0046(7)
C11 0.0445(14) 0.0570(16) 0.0315(11) -0.0175(11) -0.0160(10) 0.0063(12)
C12 0.0220(9) 0.0188(9) 0.0342(10) 0.0016(8) -0.0062(8) 0.0019(7)
C13 0.0152(7) 0.0187(8) 0.0110(6) -0.0021(6) 0.0010(6) -0.0021(6)
C14 0.0187(8) 0.0181(8) 0.0161(7) -0.0013(6) 0.0016(6) 0.0013(6)
C15 0.0285(9) 0.0168(8) 0.0204(8) -0.0013(7) 0.0015(7) -0.0020(7)
C16 0.0244(9) 0.0235(9) 0.0147(7) -0.0018(7) -0.0001(7) -0.0075(7)
C17 0.0187(8) 0.0259(9) 0.0158(7) -0.0001(7) -0.0022(6) -0.0011(7)
C18 0.0195(8) 0.0177(8) 0.0132(7) -0.0008(6) 0.0015(6) 0.0007(6)
C19 0.0254(10) 0.0250(10) 0.0314(10) -0.0006(8) 0.0001(8) 0.0072(8)
C20 0.0314(11) 0.0317(11) 0.0274(10) -0.0040(8) -0.0060(8) -0.0113(9)
C21 0.0253(9) 0.0189(8) 0.0227(8) -0.0001(7) -0.0034(7) 0.0026(7)
C22 0.0217(9) 0.0218(9) 0.0178(8) 0.0058(7) 0.0017(7) 0.0046(7)
C23 0.0262(9) 0.0155(8) 0.0182(8) 0.0036(6) 0.0011(7) 0.0027(7)
C24 0.0266(10) 0.0226(9) 0.0296(10) 0.0095(8) -0.0020(8) -0.0038(7)
C25 0.0236(10) 0.0397(12) 0.0254(9) 0.0107(8) 0.0046(8) -0.0059(8)
C26 0.0207(9) 0.0357(11) 0.0172(8) 0.0010(7) 0.0082(7) 0.0025(8)
C27 0.0272(10) 0.0334(10) 0.0145(7) -0.0049(7) 0.0057(7) 0.0040(8)
C28 0.0321(11) 0.0439(12) 0.0145(8) -0.0010(8) -0.0013(8) -0.0012(9)
C29 0.0277(10) 0.0366(11) 0.0182(8) 0.0073(8) -0.0043(7) 0.0000(8)

loop_
_atom_type_symbol
_atom_type_description
_atom_type_scat_dispersion_real
_atom_type_scat_dispersion_imag
_atom_type_scat_source
C C 0.0033 0.0016 'International Tables Vol C Tables 4.2.6.8 and 6.1.1.4'
H H 0.0000 0.0000 'International Tables Vol C Tables 4.2.6.8 and 6.1.1.4'
N N 0.0061 0.0033 'International Tables Vol C Tables 4.2.6.8 and 6.1.1.4'
Cl Cl 0.1484 0.1585 'International Tables Vol C Tables 4.2.6.8 and 6.1.1.4'
Rh Rh -1.1178 0.9187 'International Tables Vol C Tables 4.2.6.8 and 6.1.1.4'

loop_
_geom_angle_atom_site_label_1
_geom_angle_atom_site_label_2
_geom_angle_atom_site_label_3
_geom_angle
C1 Rh1 C23 93.77(7)
C1 Rh1 C22 90.80(6)
C23 Rh1 C22 39.05(7)
C1 Rh1 C27 151.46(7)
C23 Rh1 C27 97.92(7)
C22 Rh1 C27 82.30(7)
C1 Rh1 C26 171.65(7)
C23 Rh1 C26 81.02(7)
C22 Rh1 C26 89.22(7)
C27 Rh1 C26 36.68(7)
C1 Rh1 Cl1 92.90(5)
C23 Rh1 Cl1 152.19(5)
C22 Rh1 Cl1 167.49(5)
C27 Rh1 Cl1 88.79(6)
C26 Rh1 Cl1 88.84(5)
C1 N1 C2 111.91(14)
C1 N1 C4 123.24(14)
C2 N1 C4 124.61(14)
C1 N2 C3 111.32(14)
C1 N2 C13 125.02(14)
C3 N2 C13 123.23(14)
N1 C1 N2 103.50(14)
N1 C1 Rh1 124.10(11)
N2 C1 Rh1 132.40(12)
C3 C2 N1 106.05(15)
C2 C3 N2 107.22(15)
C9 C4 C5 122.00(16)
C9 C4 N1 119.34(15)
C5 C4 N1 118.65(15)
C6 C5 C4 117.58(17)
C6 C5 C10 119.85(17)
C4 C5 C10 122.53(16)
C7 C6 C5 121.85(18)
C8 C7 C6 118.46(17)
C8 C7 C11 120.3(2)
C6 C7 C11 121.2(2)
C7 C8 C9 121.91(18)
C8 C9 C4 117.73(17)
C8 C9 C12 120.22(17)
C4 C9 C12 122.00(16)
C14 C13 C18 122.19(15)
C14 C13 N2 118.36(15)
C18 C13 N2 119.34(15)
C13 C14 C15 117.66(16)
C13 C14 C19 122.73(16)
C15 C14 C19 119.59(16)
C16 C15 C14 122.01(17)
C15 C16 C17 118.42(16)
C15 C16 C20 120.13(18)
C17 C16 C20 121.43(18)
C16 C17 C18 121.94(17)
C17 C18 C13 117.55(16)
C17 C18 C21 120.80(16)
C13 C18 C21 121.52(16)
C23 C22 C29 124.39(17)
C23 C22 Rh1 69.52(10)
C29 C22 Rh1 113.05(13)
C22 C23 C24 125.63(16)
C22 C23 Rh1 71.43(10)
C24 C23 Rh1 111.39(12)
C23 C24 C25 113.02(16)
C26 C25 C24 111.83(15)
C27 C26 C25 124.58(18)
C27 C26 Rh1 69.54(10)
C25 C26 Rh1 111.39(13)
C26 C27 C28 125.96(19)
C26 C27 Rh1 73.79(10)
C28 C27 Rh1 107.18(12)
C27 C28 C29 113.44(16)
C22 C29 C28 111.71(16)

loop_
_geom_bond_atom_site_label_1
_geom_bond_atom_site_label_2
_geom_bond_distance
Rh1 C1 2.0494(16)
Rh1 C23 2.0941(17)
Rh1 C22 2.1190(17)
Rh1 C27 2.1701(17)
Rh1 C26 2.2241(18)
Rh1 Cl1 2.3773(4)
N1 C1 1.363(2)
N1 C2 1.394(2)
N1 C4 1.445(2)
N2 C1 1.364(2)
N2 C3 1.391(2)
N2 C13 1.444(2)
C2 C3 1.344(3)
C4 C9 1.396(2)
C4 C5 1.396(2)
C5 C6 1.396(3)
C5 C10 1.505(3)
C6 C7 1.392(3)
C7 C8 1.386(3)
C7 C11 1.513(3)
C8 C9 1.394(3)
C9 C12 1.502(3)
C13 C14 1.394(2)
C13 C18 1.398(2)
C14 C15 1.395(3)
C14 C19 1.507(3)
C15 C16 1.385(3)
C16 C17 1.391(3)
C16 C20 1.506(3)
C17 C18 1.394(2)
C18 C21 1.500(2)
C22 C23 1.408(3)
C22 C29 1.527(3)
C23 C24 1.512(3)
C24 C25 1.532(3)
C25 C26 1.511(3)
C26 C27 1.383(3)
C27 C28 1.515(3)
C28 C29 1.532(3)

loop_
_geom_hbond_atom_site_label_D
_geom_hbond_atom_site_label_H
_geom_hbond_atom_site_label_A
_geom_hbond_distance_DH
_geom_hbond_distance_HA
_geom_hbond_distance_DA
_geom_hbond_angle_DHA
_geom_hbond_site_symmetry_A
C2 H2 Cl1 0.95 2.65 3.5095(18) 150.1 7_544
C15 H15 Cl1 0.95 2.75 3.6074(19) 150.8 11_666

loop_
_geom_torsion_atom_site_label_1
_geom_torsion_atom_site_label_2
_geom_torsion_atom_site_label_3
_geom_torsion_atom_site_label_4
_geom_torsion
C2 N1 C1 N2 -0.59(18)
C4 N1 C1 N2 -175.17(14)
C2 N1 C1 Rh1 179.60(12)
C4 N1 C1 Rh1 5.0(2)
C3 N2 C1 N1 0.58(18)
C13 N2 C1 N1 173.17(15)
C3 N2 C1 Rh1 -179.62(13)
C13 N2 C1 Rh1 -7.0(2)
C23 Rh1 C1 N1 -115.10(14)
C22 Rh1 C1 N1 -76.13(14)
C27 Rh1 C1 N1 -0.9(2)
C26 Rh1 C1 N1 -166.2(4)
Cl1 Rh1 C1 N1 91.92(13)
C23 Rh1 C1 N2 65.14(16)
C22 Rh1 C1 N2 104.12(16)
C27 Rh1 C1 N2 179.36(15)
C26 Rh1 C1 N2 14.0(6)
Cl1 Rh1 C1 N2 -87.84(15)
C1 N1 C2 C3 0.4(2)
C4 N1 C2 C3 174.88(16)
N1 C2 C3 N2 0.0(2)
C1 N2 C3 C2 -0.4(2)
C13 N2 C3 C2 -173.12(16)
C1 N1 C4 C9 -83.4(2)
C2 N1 C4 C9 102.7(2)
C1 N1 C4 C5 96.1(2)
C2 N1 C4 C5 -77.8(2)
C9 C4 C5 C6 7.2(3)
N1 C4 C5 C6 -172.36(16)
C9 C4 C5 C10 -170.49(17)
N1 C4 C5 C10 10.0(3)
C4 C5 C6 C7 -1.8(3)
C10 C5 C6 C7 175.96(19)
C5 C6 C7 C8 -3.3(3)
C5 C6 C7 C11 177.7(2)
C6 C7 C8 C9 3.3(3)
C11 C7 C8 C9 -177.7(2)
C7 C8 C9 C4 1.8(3)
C7 C8 C9 C12 -175.79(19)
C5 C4 C9 C8 -7.2(3)
N1 C4 C9 C8 172.31(16)
C5 C4 C9 C12 170.37(17)
N1 C4 C9 C12 -10.1(3)
C1 N2 C13 C14 -96.5(2)
C3 N2 C13 C14 75.3(2)
C1 N2 C13 C18 87.4(2)
C3 N2 C13 C18 -100.91(19)
C18 C13 C14 C15 -4.5(2)
N2 C13 C14 C15 179.49(15)
C18 C13 C14 C19 173.88(16)
N2 C13 C14 C19 -2.2(2)
C13 C14 C15 C16 0.4(3)
C19 C14 C15 C16 -177.99(17)
C14 C15 C16 C17 2.7(3)
C14 C15 C16 C20 -178.63(17)
C15 C16 C17 C18 -2.0(3)
C20 C16 C17 C18 179.38(17)
C16 C17 C18 C13 -1.8(3)
C16 C17 C18 C21 174.18(16)
C14 C13 C18 C17 5.1(2)
N2 C13 C18 C17 -178.85(14)
C14 C13 C18 C21 -170.83(16)
N2 C13 C18 C21 5.2(2)
C1 Rh1 C22 C23 -95.00(11)
C27 Rh1 C22 C23 112.79(11)
C26 Rh1 C22 C23 76.65(11)
Cl1 Rh1 C22 C23 157.75(19)
C1 Rh1 C22 C29 145.24(14)
C23 Rh1 C22 C29 -119.76(18)
C27 Rh1 C22 C29 -6.97(14)
C26 Rh1 C22 C29 -43.11(14)
Cl1 Rh1 C22 C29 38.0(3)
C29 C22 C23 C24 1.1(3)
Rh1 C22 C23 C24 -103.45(18)
C29 C22 C23 Rh1 104.53(18)
C1 Rh1 C23 C22 86.62(11)
C27 Rh1 C23 C22 -67.28(11)
C26 Rh1 C23 C22 -99.96(11)
Cl1 Rh1 C23 C22 -169.87(9)
C1 Rh1 C23 C24 -151.48(13)
C22 Rh1 C23 C24 121.90(17)
C27 Rh1 C23 C24 54.62(14)
C26 Rh1 C23 C24 21.94(13)
Cl1 Rh1 C23 C24 -47.97(19)
C22 C23 C24 C25 44.6(3)
Rh1 C23 C24 C25 -37.33(19)
C23 C24 C25 C26 34.0(2)
C24 C25 C26 C27 -94.1(2)
C24 C25 C26 Rh1 -14.8(2)
C1 Rh1 C26 C27 168.3(4)
C23 Rh1 C26 C27 116.47(13)
C22 Rh1 C26 C27 78.11(13)
Cl1 Rh1 C26 C27 -89.53(12)
C1 Rh1 C26 C25 48.0(5)
C23 Rh1 C26 C25 -3.83(14)
C22 Rh1 C26 C25 -42.19(14)
C27 Rh1 C26 C25 -120.3(2)
Cl1 Rh1 C26 C25 150.17(13)
C25 C26 C27 C28 2.7(3)
Rh1 C26 C27 C28 -99.74(18)
C25 C26 C27 Rh1 102.45(18)
C1 Rh1 C27 C26 -176.47(13)
C23 Rh1 C27 C26 -63.22(13)
C22 Rh1 C27 C26 -99.12(13)
Cl1 Rh1 C27 C26 89.69(12)
C1 Rh1 C27 C28 -53.1(2)
C23 Rh1 C27 C28 60.16(15)
C22 Rh1 C27 C28 24.26(14)
C26 Rh1 C27 C28 123.4(2)
Cl1 Rh1 C27 C28 -146.93(14)
C26 C27 C28 C29 43.7(3)
Rh1 C27 C28 C29 -38.5(2)
C23 C22 C29 C28 -92.3(2)
Rh1 C22 C29 C28 -12.0(2)
C27 C28 C29 C22 34.2(2)
